data_7021762
loop_
_publ_author_name
'Cao, Deng-Ke'
'Liu, Bei'
'Gu, Yan-Wei'
'Feng, Jia-Qi'
'Zhao, Yue'

_publ_section_title
;
 Phosphonates containing 8-hydroxyquinoline moiety and their metal
 complexes: structures, fluorescent and magnetic properties.
;
_journal_issue 34
_journal_name_full 'Dalton transactions (Cambridge, England : 2003)'
_journal_page_first 12228
_journal_page_last 12237
_journal_paper_doi 10.1039/c3dt51108a
_journal_volume 42
_journal_year 2013
_chemical_formula_sum 'C12 H10 Fe N O6 P'
_chemical_formula_weight 351.03
_chemical_name_systematic
;
?
;
_space_group_IT_number 14
_symmetry_cell_setting monoclinic
_symmetry_space_group_name_Hall '-P 2ybc'
_symmetry_space_group_name_H-M 'P 1 21/c 1'
_atom_sites_solution_hydrogens geom
_atom_sites_solution_primary direct
_atom_sites_solution_secondary difmap
_audit_creation_method SHELXL-97
_cell_angle_alpha 90.00
_cell_angle_beta 99.81(3)
_cell_angle_gamma 90.00
_cell_formula_units_Z 4
_cell_length_a 7.7487(15)
_cell_length_b 19.408(4)
_cell_length_c 8.3361(17)
_cell_measurement_reflns_used 1160
_cell_measurement_temperature 173(2)
_cell_measurement_theta_max 23.06
_cell_measurement_theta_min 2.66
_cell_volume 1235.3(4)
_computing_cell_refinement SMART
_computing_data_collection 'SMART (Bruker, 2000)'
_computing_data_reduction 'SAINT (Bruker, 2000)'
_computing_molecular_graphics SHELXTL
_computing_publication_material SHELXTL
_computing_structure_refinement SHELXTL
_computing_structure_solution 'SHELXTL (Bruker, 2000)'
_diffrn_ambient_temperature 173(2)
_diffrn_measured_fraction_theta_full 0.997
_diffrn_measured_fraction_theta_max 0.997
_diffrn_measurement_device_type 'Bruker Smart Aepex CCD area detector'
_diffrn_measurement_method 'phi and omega scans'
_diffrn_radiation_monochromator graphite
_diffrn_radiation_source 'fine-focus sealed tube'
_diffrn_radiation_type MoK\a
_diffrn_radiation_wavelength 0.71073
_diffrn_reflns_av_R_equivalents 0.0874
_diffrn_reflns_av_sigmaI/netI 0.0660
_diffrn_reflns_limit_h_max 9
_diffrn_reflns_limit_h_min -9
_diffrn_reflns_limit_k_max 23
_diffrn_reflns_limit_k_min -22
_diffrn_reflns_limit_l_max 8
_diffrn_reflns_limit_l_min -9
_diffrn_reflns_number 9077
_diffrn_reflns_theta_full 25.00
_diffrn_reflns_theta_max 25.00
_diffrn_reflns_theta_min 2.10
_exptl_absorpt_coefficient_mu 1.379
_exptl_absorpt_correction_T_max 0.921
_exptl_absorpt_correction_T_min 0.876
_exptl_absorpt_correction_type multi-scan
_exptl_absorpt_process_details 'SADABS; Bruker, 2000'
_exptl_crystal_colour brown
_exptl_crystal_density_diffrn 1.887
_exptl_crystal_density_method 'not measured'
_exptl_crystal_description needlelike
_exptl_crystal_F_000 712
_exptl_crystal_size_max 0.2
_exptl_crystal_size_mid 0.08
_exptl_crystal_size_min 0.06
_refine_diff_density_max 0.403
_refine_diff_density_min -0.482
_refine_diff_density_rms 0.093
_refine_ls_extinction_method none
_refine_ls_goodness_of_fit_ref 1.007
_refine_ls_hydrogen_treatment constr
_refine_ls_matrix_type full
_refine_ls_number_parameters 190
_refine_ls_number_reflns 2165
_refine_ls_number_restraints 0
_refine_ls_restrained_S_all 1.007
_refine_ls_R_factor_all 0.0744
_refine_ls_R_factor_gt 0.0457
_refine_ls_shift/su_max 0.001
_refine_ls_shift/su_mean 0.000
_refine_ls_structure_factor_coef Fsqd
_refine_ls_weighting_details 'calc w=1/[\s^2^(Fo^2^)+(0.0700P)^2^+0.0000P] where P=(Fo^2^+2Fc^2^)/3'
_refine_ls_weighting_scheme calc
_refine_ls_wR_factor_gt 0.1160
_refine_ls_wR_factor_ref 0.1258
_reflns_number_gt 1541
_reflns_number_total 2165
_reflns_threshold_expression >2sigma(I)
_cod_data_source_file c3dt51108a.txt
_cod_data_source_block 2
_cod_depositor_comments
;
The following automatic conversions were performed:

'_symmetry_cell_setting' value 'Monoclinic' changed to 'monoclinic'
according to /home/saulius/struct/CIF-dictionaries/cif_core.dic
dictionary named 'cif_core.dic' version 2.4.2 from 2011-04-26.

Automatic conversion script
Id: cif_fix_values 1891 2012-01-12 08:04:46Z andrius 
;
_cod_original_sg_symbol_H-M 'P2(1)/c '
_cod_database_code 7021762

loop_
_symmetry_equiv_pos_as_xyz
'x, y, z'
'-x, y+1/2, -z+1/2'
'-x, -y, -z'
'x, -y-1/2, z-1/2'

loop_
_atom_site_label
_atom_site_type_symbol
_atom_site_fract_x
_atom_site_fract_y
_atom_site_fract_z
_atom_site_U_iso_or_equiv
_atom_site_adp_type
_atom_site_occupancy
_atom_site_symmetry_multiplicity
_atom_site_calc_flag
_atom_site_refinement_flags
Fe1 Fe 1.05476(8) 0.67548(3) 0.60917(8) 0.0307(2) Uani 1 1 d .
P1 P 0.74786(15) 0.30964(6) 0.71614(14) 0.0263(3) Uani 1 1 d .
O1 O 0.8195(5) 0.33723(18) 0.5752(4) 0.0466(9) Uani 1 1 d .
O2 O 0.7762(4) 0.23433(15) 0.7523(4) 0.0347(8) Uani 1 1 d .
O3 O 0.5481(4) 0.32612(16) 0.6821(4) 0.0401(9) Uani 1 1 d .
H3A H 0.5044 0.3151 0.7613 0.060 Uiso 1 1 calc R
O4 O 0.8297(4) 0.64235(15) 0.7216(4) 0.0330(8) Uani 1 1 d .
O5 O 0.8529(4) 0.74203(19) 0.5322(5) 0.0491(11) Uani 1 1 d .
O6 O 0.6237(4) 0.79759(17) 0.5919(4) 0.0415(9) Uani 1 1 d .
N1 N 1.0885(4) 0.56753(18) 0.6704(4) 0.0272(9) Uani 1 1 d .
C1 C 1.2231(6) 0.5311(2) 0.6394(6) 0.0337(11) Uani 1 1 d .
H1B H 1.3057 0.5525 0.5872 0.040 Uiso 1 1 calc R
C2 C 1.2459(6) 0.4617(2) 0.6823(6) 0.0361(12) Uani 1 1 d .
H2B H 1.3435 0.4378 0.6607 0.043 Uiso 1 1 calc R
C3 C 1.1244(5) 0.4293(2) 0.7558(6) 0.0303(11) Uani 1 1 d .
H3B H 1.1390 0.3831 0.7848 0.036 Uiso 1 1 calc R
C4 C 0.9767(5) 0.4656(2) 0.7880(5) 0.0243(10) Uani 1 1 d .
C5 C 0.8379(6) 0.4355(2) 0.8569(5) 0.0264(10) Uani 1 1 d .
C6 C 0.6998(6) 0.4767(2) 0.8800(5) 0.0290(11) Uani 1 1 d .
H6A H 0.6087 0.4573 0.9246 0.035 Uiso 1 1 calc R
C7 C 0.6915(6) 0.5471(2) 0.8386(6) 0.0342(11) Uani 1 1 d .
H7A H 0.5973 0.5737 0.8576 0.041 Uiso 1 1 calc R
C8 C 0.8212(5) 0.5759(2) 0.7708(5) 0.0255(10) Uani 1 1 d .
C9 C 0.9655(5) 0.5357(2) 0.7431(5) 0.0210(9) Uani 1 1 d .
C10 C 0.8365(6) 0.3595(2) 0.8953(5) 0.0288(10) Uani 1 1 d .
H10A H 0.7664 0.3517 0.9795 0.035 Uiso 1 1 calc R
H10B H 0.9550 0.3443 0.9366 0.035 Uiso 1 1 calc R
C11 C 0.6744(6) 0.6843(2) 0.6962(6) 0.0289(10) Uani 1 1 d .
H11A H 0.6437 0.6983 0.7994 0.035 Uiso 1 1 calc R
H11B H 0.5765 0.6593 0.6346 0.035 Uiso 1 1 calc R
C12 C 0.7207(6) 0.7467(2) 0.6009(6) 0.0326(11) Uani 1 1 d .

loop_
_atom_site_aniso_label
_atom_site_aniso_U_11
_atom_site_aniso_U_22
_atom_site_aniso_U_33
_atom_site_aniso_U_23
_atom_site_aniso_U_13
_atom_site_aniso_U_12
Fe1 0.0297(4) 0.0246(4) 0.0384(5) 0.0024(3) 0.0076(3) -0.0040(3)
P1 0.0338(7) 0.0185(6) 0.0261(7) 0.0009(5) 0.0040(5) -0.0030(5)
O1 0.070(3) 0.041(2) 0.033(2) -0.0028(15) 0.0209(19) -0.0133(18)
O2 0.0396(19) 0.0195(17) 0.041(2) 0.0020(13) -0.0030(16) 0.0005(13)
O3 0.0380(19) 0.035(2) 0.044(2) 0.0009(15) -0.0029(16) 0.0053(14)
O4 0.0307(17) 0.0200(17) 0.051(2) 0.0056(14) 0.0137(16) 0.0043(13)
O5 0.030(2) 0.053(2) 0.067(3) 0.0326(19) 0.014(2) 0.0063(16)
O6 0.0399(19) 0.0287(19) 0.058(2) 0.0082(16) 0.0129(18) 0.0053(15)
N1 0.027(2) 0.023(2) 0.031(2) 0.0010(16) 0.0026(17) -0.0015(15)
C1 0.025(2) 0.037(3) 0.040(3) 0.002(2) 0.007(2) -0.003(2)
C2 0.027(2) 0.031(3) 0.050(3) 0.001(2) 0.005(2) 0.008(2)
C3 0.030(3) 0.022(2) 0.037(3) 0.0022(19) 0.002(2) 0.0033(18)
C4 0.028(2) 0.020(2) 0.024(2) -0.0046(17) -0.001(2) -0.0025(17)
C5 0.035(3) 0.019(2) 0.023(2) -0.0018(17) -0.002(2) -0.0055(18)
C6 0.035(3) 0.023(2) 0.029(3) 0.0027(19) 0.005(2) -0.0049(19)
C7 0.030(3) 0.031(3) 0.043(3) 0.001(2) 0.010(2) 0.005(2)
C8 0.028(2) 0.018(2) 0.030(3) 0.0009(18) 0.003(2) -0.0015(17)
C9 0.021(2) 0.021(2) 0.021(2) -0.0014(17) 0.0014(18) -0.0020(17)
C10 0.035(3) 0.020(2) 0.029(3) 0.0030(19) 0.001(2) -0.0030(18)
C11 0.030(2) 0.019(2) 0.037(3) 0.0014(19) 0.004(2) 0.0037(17)
C12 0.030(3) 0.027(3) 0.038(3) 0.007(2) -0.001(2) -0.003(2)

loop_
_atom_type_symbol
_atom_type_description
_atom_type_scat_dispersion_real
_atom_type_scat_dispersion_imag
_atom_type_scat_source
C C 0.0033 0.0016 'International Tables Vol C Tables 4.2.6.8 and 6.1.1.4'
H H 0.0000 0.0000 'International Tables Vol C Tables 4.2.6.8 and 6.1.1.4'
N N 0.0061 0.0033 'International Tables Vol C Tables 4.2.6.8 and 6.1.1.4'
O O 0.0106 0.0060 'International Tables Vol C Tables 4.2.6.8 and 6.1.1.4'
P P 0.1023 0.0942 'International Tables Vol C Tables 4.2.6.8 and 6.1.1.4'
Fe Fe 0.3463 0.8444 'International Tables Vol C Tables 4.2.6.8 and 6.1.1.4'

loop_
_geom_angle_atom_site_label_1
_geom_angle_atom_site_label_2
_geom_angle_atom_site_label_3
_geom_angle
_geom_angle_site_symmetry_1
_geom_angle_site_symmetry_3
O2 Fe1 O1 99.39(15) 2_756 3_766
O2 Fe1 O5 102.44(15) 2_756 .
O1 Fe1 O5 106.71(16) 3_766 .
O2 Fe1 N1 112.58(13) 2_756 .
O1 Fe1 N1 90.39(15) 3_766 .
O5 Fe1 N1 137.85(14) . .
O2 Fe1 O4 114.59(14) 2_756 .
O1 Fe1 O4 145.54(14) 3_766 .
O5 Fe1 O4 72.56(12) . .
N1 Fe1 O4 71.98(12) . .
O1 P1 O2 116.7(2) . .
O1 P1 O3 106.0(2) . .
O2 P1 O3 110.08(18) . .
O1 P1 C10 108.6(2) . .
O2 P1 C10 109.39(19) . .
O3 P1 C10 105.4(2) . .
P1 O1 Fe1 151.0(2) . 3_766
P1 O2 Fe1 138.3(2) . 2_746
P1 O3 H3A 109.5 . .
C8 O4 C11 120.0(3) . .
C8 O4 Fe1 119.1(3) . .
C11 O4 Fe1 118.3(2) . .
C12 O5 Fe1 122.8(3) . .
C1 N1 C9 118.7(4) . .
C1 N1 Fe1 122.7(3) . .
C9 N1 Fe1 118.6(3) . .
N1 C1 C2 122.3(4) . .
N1 C1 H1B 118.8 . .
C2 C1 H1B 118.8 . .
C3 C2 C1 119.6(4) . .
C3 C2 H2B 120.2 . .
C1 C2 H2B 120.2 . .
C2 C3 C4 120.0(4) . .
C2 C3 H3B 120.0 . .
C4 C3 H3B 120.0 . .
C9 C4 C3 116.6(4) . .
C9 C4 C5 119.0(4) . .
C3 C4 C5 124.3(4) . .
C6 C5 C4 118.5(4) . .
C6 C5 C10 120.2(4) . .
C4 C5 C10 121.2(4) . .
C5 C6 C7 122.2(4) . .
C5 C6 H6A 118.9 . .
C7 C6 H6A 118.9 . .
C8 C7 C6 119.8(4) . .
C8 C7 H7A 120.1 . .
C6 C7 H7A 120.1 . .
O4 C8 C7 126.6(4) . .
O4 C8 C9 113.2(4) . .
C7 C8 C9 120.3(4) . .
N1 C9 C4 122.7(4) . .
N1 C9 C8 117.1(4) . .
C4 C9 C8 120.2(4) . .
C5 C10 P1 111.2(3) . .
C5 C10 H10A 109.4 . .
P1 C10 H10A 109.4 . .
C5 C10 H10B 109.4 . .
P1 C10 H10B 109.4 . .
H10A C10 H10B 108.0 . .
O4 C11 C12 105.1(3) . .
O4 C11 H11A 110.7 . .
C12 C11 H11A 110.7 . .
O4 C11 H11B 110.7 . .
C12 C11 H11B 110.7 . .
H11A C11 H11B 108.8 . .
O6 C12 O5 124.4(4) . .
O6 C12 C11 118.1(4) . .
O5 C12 C11 117.5(4) . .

loop_
_geom_bond_atom_site_label_1
_geom_bond_atom_site_label_2
_geom_bond_distance
_geom_bond_site_symmetry_2
Fe1 O2 1.959(3) 2_756
Fe1 O1 1.971(4) 3_766
Fe1 O5 2.046(3) .
Fe1 N1 2.162(4) .
Fe1 O4 2.211(3) .
P1 O1 1.482(4) .
P1 O2 1.501(3) .
P1 O3 1.559(3) .
P1 C10 1.814(4) .
O1 Fe1 1.971(4) 3_766
O2 Fe1 1.959(3) 2_746
O3 H3A 0.8200 .
O4 C8 1.359(5) .
O4 C11 1.438(5) .
O5 C12 1.259(6) .
O6 C12 1.235(5) .
N1 C1 1.321(6) .
N1 C9 1.361(5) .
C1 C2 1.398(7) .
C1 H1B 0.9300 .
C2 C3 1.362(7) .
C2 H2B 0.9300 .
C3 C4 1.409(6) .
C3 H3B 0.9300 .
C4 C9 1.410(6) .
C4 C5 1.427(6) .
C5 C6 1.376(6) .
C5 C10 1.510(6) .
C6 C7 1.408(6) .
C6 H6A 0.9300 .
C7 C8 1.354(6) .
C7 H7A 0.9300 .
C8 C9 1.415(6) .
C10 H10A 0.9700 .
C10 H10B 0.9700 .
C11 C12 1.525(6) .
C11 H11A 0.9700 .
C11 H11B 0.9700 .
